data_1513062
loop_
_publ_author_name
'Ivanova, Bojidarka'
'Spiteller, Michael'

_publ_section_title
;
 Heptachloroepoxides - theoretical versus experimental study of the
 embedded samples in the matrixes of organic crystals
;
_journal_name_full 'Journal of Inclusion Phenomena and Macrocyclic Chemistry'
_journal_page_first 415
_journal_paper_doi 10.1007/s10847-012-0213-x
_journal_volume 76
_journal_year 2013
_chemical_formula_sum 'C14 H15 Cl2 N3 O2'
_chemical_formula_weight 328.19
_space_group_IT_number 1
_symmetry_cell_setting triclinic
_symmetry_space_group_name_Hall 'P 1'
_symmetry_space_group_name_H-M 'P 1'
_atom_sites_solution_hydrogens geom
_atom_sites_solution_primary direct
_atom_sites_solution_secondary difmap
_audit_creation_method SHELXL-97
_cell_angle_alpha 84.048(11)
_cell_angle_beta 87.302(12)
_cell_angle_gamma 83.256(12)
_cell_formula_units_Z 1
_cell_length_a 4.8102(19)
_cell_length_b 5.795(2)
_cell_length_c 13.462(5)
_cell_measurement_temperature 199(2)
_cell_volume 370.4(2)
_computing_cell_refinement 'Bruker SAINT'
_computing_data_collection 'Bruker GIS'
_computing_data_reduction 'Bruker SAINT'
_computing_molecular_graphics 'Bruker APEX2'
_computing_structure_refinement 'SHELXL-97 (Sheldrick, 2008)'
_computing_structure_solution 'SHELXS-97 (Sheldrick, 2008)'
_diffrn_ambient_temperature 199(2)
_diffrn_measured_fraction_theta_full 0.989
_diffrn_measured_fraction_theta_max 0.989
_diffrn_measurement_device_type 'Bruker SMART X2S'
_diffrn_measurement_method '\w scans'
_diffrn_radiation_monochromator 'doubly curved silicon crystal'
_diffrn_radiation_type MoK\a
_diffrn_radiation_wavelength 0.71073
_diffrn_reflns_av_R_equivalents 0.0465
_diffrn_reflns_av_sigmaI/netI 0.0771
_diffrn_reflns_limit_h_max 5
_diffrn_reflns_limit_h_min -5
_diffrn_reflns_limit_k_max 6
_diffrn_reflns_limit_k_min -6
_diffrn_reflns_limit_l_max 15
_diffrn_reflns_limit_l_min -16
_diffrn_reflns_number 3512
_diffrn_reflns_theta_full 25.07
_diffrn_reflns_theta_max 25.07
_diffrn_reflns_theta_min 3.04
_exptl_absorpt_coefficient_mu 0.446
_exptl_absorpt_correction_T_max 0.9444
_exptl_absorpt_correction_T_min 0.8968
_exptl_absorpt_correction_type multi-scan
_exptl_crystal_density_diffrn 1.471
_exptl_crystal_density_method 'not measured'
_exptl_crystal_F_000 170
_exptl_crystal_size_max 0.25
_exptl_crystal_size_mid 0.20
_exptl_crystal_size_min 0.13
_refine_diff_density_max 0.412
_refine_diff_density_min -0.364
_refine_diff_density_rms 0.057
_refine_ls_abs_structure_details 'Flack H D (1983), Acta Cryst. A39, 876-881'
_refine_ls_abs_structure_Flack -0.07(8)
_refine_ls_extinction_method none
_refine_ls_goodness_of_fit_ref 1.129
_refine_ls_hydrogen_treatment constr
_refine_ls_matrix_type full
_refine_ls_number_parameters 190
_refine_ls_number_reflns 2515
_refine_ls_number_restraints 3
_refine_ls_restrained_S_all 1.128
_refine_ls_R_factor_all 0.0555
_refine_ls_R_factor_gt 0.0481
_refine_ls_shift/su_max 0.013
_refine_ls_shift/su_mean 0.002
_refine_ls_structure_factor_coef Fsqd
_refine_ls_weighting_details 'calc w=1/[\s^2^(Fo^2^)+(0.0294P)^2^+0.0631P] where P=(Fo^2^+2Fc^2^)/3'
_refine_ls_weighting_scheme calc
_refine_ls_wR_factor_gt 0.1125
_refine_ls_wR_factor_ref 0.1169
_reflns_number_gt 2214
_reflns_number_total 2515
_reflns_threshold_expression >2sigma(I)
_cod_data_source_file 187.CIF
_cod_data_source_block bi187
_cod_depositor_comments
;
The following automatic conversions were performed:

'_symmetry_cell_setting' value 'Triclinic' changed to 'triclinic'
according to the built-in table from CIF Core dictionary named
'cif_core.dic' version 2.4.1 from
2010-06-29.

'_exptl_absorpt_correction_type' value 'Multi-scan'
changed to 'multi-scan' according to the built-in table from CIF Core
dictionary named 'cif_core.dic' version 2.4.1 from
2010-06-29.

'_refine_ls_hydrogen_treatment' value 'Constr' changed
to 'constr' according to the built-in table from CIF Core dictionary
named 'cif_core.dic' version 2.4.1 from 2010-06-29.

Automatic conversion script
Id: cif_fix_values 1891 2012-01-12 08:04:46Z andrius 
;
_cod_database_code 1513062

loop_
_symmetry_equiv_pos_as_xyz
'x, y, z'

loop_
_atom_site_label
_atom_site_type_symbol
_atom_site_fract_x
_atom_site_fract_y
_atom_site_fract_z
_atom_site_U_iso_or_equiv
_atom_site_adp_type
_atom_site_occupancy
_atom_site_symmetry_multiplicity
_atom_site_calc_flag
_atom_site_refinement_flags
Cl1 Cl 1.3753(2) 1.12487(19) 0.21674(9) 0.0551(4) Uani 1 1 d .
Cl2 Cl 0.89357(19) 0.86341(17) 0.38146(9) 0.0457(3) Uani 1 1 d .
O1 O 0.9269(5) 1.6817(5) -0.2102(2) 0.0313(6) Uani 1 1 d .
O2 O 0.6215(5) 2.0009(4) -0.24310(19) 0.0293(6) Uani 1 1 d .
C14 C 1.0763(9) 1.0836(7) 0.0572(3) 0.0354(10) Uani 1 1 d .
H1 H 1.1730 0.9308 0.0581 0.043 Uiso 1 1 calc R
N2 N 0.4954(6) 1.7033(6) -0.1346(2) 0.0286(7) Uani 1 1 d .
H2 H 0.3478 1.7946 -0.1152 0.034 Uiso 1 1 calc R
N3 N 0.6921(7) 1.7978(6) -0.1994(3) 0.0396(9) Uani 1 1 d .
N1 N 0.0874(6) 0.2353(5) 0.7154(2) 0.0288(7) Uani 1 1 d .
H1A H 0.2028 0.3083 0.7464 0.035 Uiso 1 1 calc R
H1B H -0.0290 0.1491 0.7501 0.035 Uiso 1 1 calc R
C1 C 1.1282(8) 1.2297(8) 0.1282(3) 0.0375(11) Uani 1 1 d .
C2 C 0.8838(9) 1.1627(7) -0.0142(3) 0.0354(9) Uani 1 1 d .
H4 H 0.8479 1.0619 -0.0623 0.042 Uiso 1 1 calc R
C3 C 0.7399(8) 1.3854(7) -0.0183(3) 0.0272(8) Uani 1 1 d .
C4 C 0.5249(8) 1.4567(7) -0.0971(3) 0.0322(9) Uani 1 1 d .
H5 H 0.5751 1.3634 -0.1543 0.039 Uiso 1 1 calc R
H6 H 0.3407 1.4164 -0.0691 0.039 Uiso 1 1 calc R
C5 C 0.7950(9) 1.5296(8) 0.0535(3) 0.0380(10) Uani 1 1 d .
H7 H 0.6992 1.6828 0.0525 0.046 Uiso 1 1 calc R
C6 C 0.9889(9) 1.4514(8) 0.1266(3) 0.0391(10) Uani 1 1 d .
H8 H 1.0250 1.5508 0.1752 0.047 Uiso 1 1 calc R
C7 C 0.6636(8) 0.6888(7) 0.4487(3) 0.0321(10) Uani 1 1 d .
C8 C 0.5806(9) 0.5006(7) 0.4054(3) 0.0363(10) Uani 1 1 d .
H9 H 0.6485 0.4666 0.3405 0.044 Uiso 1 1 calc R
C9 C 0.3991(9) 0.3663(7) 0.4588(3) 0.0354(10) Uani 1 1 d .
H10 H 0.3408 0.2382 0.4297 0.042 Uiso 1 1 calc R
C10 C 0.2979(8) 0.4099(6) 0.5532(3) 0.0261(8) Uani 1 1 d .
C11 C 0.0893(8) 0.2578(7) 0.6037(3) 0.0292(8) Uani 1 1 d .
H11 H -0.1003 0.3222 0.5818 0.035 Uiso 1 1 calc R
H12 H 0.1298 0.0999 0.5809 0.035 Uiso 1 1 calc R
C12 C 0.3852(9) 0.5961(7) 0.5959(3) 0.0320(9) Uani 1 1 d .
H13 H 0.3190 0.6281 0.6612 0.038 Uiso 1 1 calc R
C13 C 0.5699(8) 0.7362(7) 0.5429(3) 0.0331(9) Uani 1 1 d .
H14 H 0.6302 0.8636 0.5720 0.040 Uiso 1 1 calc R

loop_
_atom_site_aniso_label
_atom_site_aniso_U_11
_atom_site_aniso_U_22
_atom_site_aniso_U_33
_atom_site_aniso_U_23
_atom_site_aniso_U_13
_atom_site_aniso_U_12
Cl1 0.0463(7) 0.0769(9) 0.0418(6) 0.0159(6) -0.0182(5) -0.0187(6)
Cl2 0.0322(6) 0.0491(7) 0.0526(7) 0.0142(5) 0.0052(5) -0.0114(5)
O1 0.0119(12) 0.0318(15) 0.0487(16) -0.0022(12) 0.0019(11) 0.0002(11)
O2 0.0231(14) 0.0234(15) 0.0395(14) 0.0060(12) -0.0038(11) -0.0016(11)
C14 0.033(2) 0.028(2) 0.043(2) 0.0043(18) -0.0068(18) -0.0007(18)
N2 0.0121(14) 0.0301(18) 0.0399(17) 0.0080(14) 0.0060(13) 0.0002(13)
N3 0.030(2) 0.046(2) 0.043(2) -0.0020(17) -0.0055(16) -0.0098(18)
N1 0.0232(17) 0.0299(19) 0.0331(17) 0.0050(14) -0.0016(13) -0.0096(14)
C1 0.028(2) 0.056(3) 0.029(2) 0.0085(19) -0.0032(17) -0.016(2)
C2 0.038(2) 0.031(2) 0.039(2) -0.0050(18) -0.0051(18) -0.0061(19)
C3 0.0214(19) 0.028(2) 0.033(2) 0.0020(16) 0.0006(15) -0.0102(16)
C4 0.024(2) 0.033(2) 0.040(2) 0.0025(17) -0.0043(16) -0.0100(17)
C5 0.039(2) 0.031(2) 0.044(2) -0.0022(19) -0.0005(19) -0.004(2)
C6 0.042(3) 0.039(3) 0.038(2) -0.0060(19) -0.0044(19) -0.014(2)
C7 0.024(2) 0.032(2) 0.039(2) 0.0095(18) -0.0067(16) -0.0032(18)
C8 0.034(2) 0.041(3) 0.033(2) -0.0038(19) 0.0042(17) -0.003(2)
C9 0.035(2) 0.038(3) 0.036(2) -0.0062(18) -0.0043(18) -0.010(2)
C10 0.0186(19) 0.024(2) 0.035(2) -0.0001(16) -0.0027(15) 0.0002(16)
C11 0.023(2) 0.030(2) 0.035(2) 0.0003(16) -0.0063(16) -0.0053(17)
C12 0.029(2) 0.033(2) 0.033(2) 0.0026(18) 0.0008(17) -0.0042(18)
C13 0.026(2) 0.029(2) 0.045(2) -0.0031(18) 0.0020(18) -0.0082(18)

loop_
_atom_type_symbol
_atom_type_description
_atom_type_scat_dispersion_real
_atom_type_scat_dispersion_imag
_atom_type_scat_source
C C 0.0033 0.0016 'International Tables Vol C Tables 4.2.6.8 and 6.1.1.4'
H H 0.0000 0.0000 'International Tables Vol C Tables 4.2.6.8 and 6.1.1.4'
N N 0.0061 0.0033 'International Tables Vol C Tables 4.2.6.8 and 6.1.1.4'
O O 0.0106 0.0060 'International Tables Vol C Tables 4.2.6.8 and 6.1.1.4'
Cl Cl 0.1484 0.1585 'International Tables Vol C Tables 4.2.6.8 and 6.1.1.4'

loop_
_geom_angle_atom_site_label_1
_geom_angle_atom_site_label_2
_geom_angle_atom_site_label_3
_geom_angle
C2 C14 C1 119.3(4)
C2 C14 H1 120.4
C1 C14 H1 120.4
N3 N2 C4 121.9(3)
N3 N2 H2 119.0
C4 N2 H2 119.1
O1 N3 O2 124.7(3)
O1 N3 N2 118.5(3)
O2 N3 N2 116.8(3)
C11 N1 H1A 120.0
C11 N1 H1B 120.0
H1A N1 H1B 120.0
C6 C1 C14 120.3(4)
C6 C1 Cl1 121.7(3)
C14 C1 Cl1 118.0(3)
C14 C2 C3 122.0(4)
C14 C2 H4 119.0
C3 C2 H4 119.0
C2 C3 C5 117.9(4)
C2 C3 C4 118.8(4)
C5 C3 C4 123.2(4)
N2 C4 C3 115.4(3)
N2 C4 H5 108.4
C3 C4 H5 108.4
N2 C4 H6 108.4
C3 C4 H6 108.4
H5 C4 H6 107.5
C6 C5 C3 120.7(4)
C6 C5 H7 119.7
C3 C5 H7 119.7
C1 C6 C5 119.8(4)
C1 C6 H8 120.1
C5 C6 H8 120.1
C13 C7 C8 121.1(4)
C13 C7 Cl2 120.0(3)
C8 C7 Cl2 119.0(3)
C9 C8 C7 118.3(4)
C9 C8 H9 120.9
C7 C8 H9 120.9
C8 C9 C10 122.4(4)
C8 C9 H10 118.8
C10 C9 H10 118.8
C9 C10 C12 118.7(4)
C9 C10 C11 118.1(3)
C12 C10 C11 123.1(3)
N1 C11 C10 114.8(3)
N1 C11 H11 108.6
C10 C11 H11 108.6
N1 C11 H12 108.6
C10 C11 H12 108.6
H11 C11 H12 107.5
C10 C12 C13 120.1(4)
C10 C12 H13 120.0
C13 C12 H13 120.0
C7 C13 C12 119.5(4)
C7 C13 H14 120.3
C12 C13 H14 120.3

loop_
_geom_bond_atom_site_label_1
_geom_bond_atom_site_label_2
_geom_bond_distance
Cl1 C1 1.736(4)
Cl2 C7 1.745(4)
O1 N3 1.256(4)
O2 N3 1.276(4)
C14 C2 1.373(6)
C14 C1 1.390(6)
C14 H1 0.9500
N2 N3 1.379(5)
N2 C4 1.458(5)
N2 H2 0.8800
N1 C11 1.495(5)
N1 H1A 0.8800
N1 H1B 0.8800
C1 C6 1.376(6)
C2 C3 1.388(6)
C2 H4 0.9500
C3 C5 1.395(6)
C3 C4 1.510(5)
C4 H5 0.9900
C4 H6 0.9900
C5 C6 1.392(6)
C5 H7 0.9500
C6 H8 0.9500
C7 C13 1.370(6)
C7 C8 1.395(6)
C8 C9 1.367(6)
C8 H9 0.9500
C9 C10 1.377(6)
C9 H10 0.9500
C10 C12 1.389(6)
C10 C11 1.505(5)
C11 H11 0.9900
C11 H12 0.9900
C12 C13 1.395(5)
C12 H13 0.9500
C13 H14 0.9500
